data_4335393
loop_
_publ_author_name
'Antonio Zucca'
'Diletta Cordeschi'
'Luca Maidich'
'Maria Itria Pilo'
'Elisabetta Masolo'
'Sergio Stoccoro'
'Maria Agostina Cinellu'
'Simona Galli'

_publ_contact_author_address
;
       Dipartimento di Scienza e Alta Tecnologia,
       Universita' dell'Insubria,
       Via Valleggio, 11 - 22100 Como - Italy
;
_publ_contact_author_email simona.galli@uninsubria.it
_publ_contact_author_fax +39-031-2386630
_publ_contact_author_name 'Dr. Simona Galli'
_publ_contact_author_phone +39-958-2386627
_publ_section_title
;
 Rollover Cyclometalation with 2-(2'-Pyridyl)quinoline
;
_journal_name_full 'Inorganic Chemistry'
_journal_page_first 7717
_journal_page_last 7731
_journal_paper_doi 10.1021/ic400908f
_journal_volume 52
_journal_year 2013
_chemical_formula_moiety 'C16 H13 B1 F4 N2 O1 Pt1'
_chemical_formula_structural '[Pt1 (C14 H10 N2) (CO) (CH3)]BF4'
_chemical_formula_sum 'C16 H13 B F4 N2 O Pt'
_chemical_formula_weight 538.18
_space_group_crystal_system monoclinic
_space_group_IT_number 14
_space_group_name_H-M_alt 'P 1 21/n 1'
_symmetry_space_group_name_Hall '-P 2yn'
_symmetry_space_group_name_H-M 'P 1 21/n 1'
_cell_angle_alpha 90
_cell_angle_beta 100.7033(41)
_cell_angle_gamma 90
_cell_formula_units_Z 4
_cell_length_a 20.1951(19)
_cell_length_b 10.75688(67)
_cell_length_c 7.75706(50)
_cell_measurement_temperature 298
_cell_volume 1655.8(2)
_computing_cell_refinement TOPAS-R
_computing_data_collection 'Bruker AXS Commander'
_computing_molecular_graphics Schakal99
_computing_publication_material TOPAS-R
_computing_structure_refinement TOPAS-R
_computing_structure_solution TOPAS-R
_diffrn_ambient_temperature 298
_diffrn_detector_type 'Bruker Lynxeye linear PSD'
_diffrn_measurement_device_type 'Bruker AXS D8 Advance'
_diffrn_radiation_monochromator 'Ni filter'
_diffrn_source_target Cu
_diffrn_source_type 'sealed x-ray tube'
_exptl_crystal_density_diffrn 2.2
_exptl_crystal_F_000 1000
_pd_char_colour yellow
_pd_meas_2theta_range_inc 0.02
_pd_meas_2theta_range_max 105
_pd_meas_2theta_range_min 5
_pd_meas_number_of_points 5001
_pd_meas_scan_method step
_pd_proc_2theta_range_inc 0.02
_pd_proc_2theta_range_max 105
_pd_proc_2theta_range_min 8
_pd_proc_ls_background_function 'Chebychev polynomial'
_pd_proc_ls_profile_function 'fundamental parameters approach'
_pd_proc_ls_prof_R_factor 0.052
_pd_proc_ls_prof_wR_expected 0.015
_pd_proc_ls_prof_wR_factor 0.073
_pd_spec_mounting
;
 packed powder pellet
;
_pd_spec_mount_mode reflection
_pd_spec_shape flat_sheet
_pd_spec_size_axial 20
_pd_spec_size_equat 15
_pd_spec_size_thick 0.2
_refine_ls_extinction_method none
_refine_ls_matrix_type fullcycle
_refine_ls_number_parameters 56
_refine_ls_number_restraints 0
_refine_ls_shift/su_max .01
_refine_ls_structure_factor_coef Inet
_refine_ls_weighting_details 'w = 1/[Y~i~]'
_refine_ls_weighting_scheme calc
_cod_data_source_file ic400908f_si_005.cif
_cod_data_source_block compound_5BF4
_cod_depositor_comments
;
The following automatic conversions were performed:

'_refine_ls_weighting_scheme' value '1/[Y~i~]' was changed to 'calc'.
New tag '_refine_ls_weighting_details' was created. The value of the
new tag was set to 'w = 1/[Y~i~]'.

Automatic conversion script
Id: cif_fix_values 3143 2015-03-26 13:38:13Z robertas 
;
_cod_original_cell_volume 1655.80(22)
_cod_original_formula_sum 'C16 H13 B1 F4 N2 O1 Pt1'
_cod_database_code 4335393

loop_
_symmetry_equiv_pos_as_xyz
'-x, -y, -z'
'-x+1/2, y+1/2, -z+1/2'
'x, y, z'
'x+1/2, -y+1/2, z+1/2'

loop_
_atom_site_label
_atom_site_type_symbol
_atom_site_symmetry_multiplicity
_atom_site_fract_x
_atom_site_fract_y
_atom_site_fract_z
_atom_site_occupancy
_atom_site_B_iso_or_equiv
Pt1 Pt 4 0.4083213 -0.6158116 -0.4007493 1 4.50(12)
C15 C 4 0.4122309 -0.8080879 -0.3946922 1 7.50(12)
H151 H 4 0.4267402 -0.837819 -0.496861 1 7.50(12)
H152 H 4 0.4430249 -0.8344889 -0.2934737 1 7.50(12)
H153 H 4 0.3687246 -0.8403239 -0.3909582 1 7.50(12)
C16 C 4 0.3241733 -0.637741 -0.5394946 1 7.50(12)
O16 O 4 0.271865 -0.6513729 -0.6257416 1 7.50(12)
C1 C 4 0.5164293 -0.4509278 -0.2222229 1 6.50(12)
C2 C 4 0.5096028 -0.5793959 -0.2337337 1 6.50(12)
C3 C 4 0.5610812 -0.6556803 -0.1490355 1 6.50(12)
H3 H 4 0.5564156 -0.7434823 -0.1569027 1 6.50(12)
C4 C 4 0.6193862 -0.6034966 -0.05282643 1 6.50(12)
C5 C 4 0.6708646 -0.679781 0.03187178 1 6.50(12)
H5 H 4 0.666199 -0.767583 0.02400464 1 6.50(12)
C6 C 4 0.7291695 -0.6275972 0.1280809 1 6.50(12)
H6 H 4 0.7643526 -0.6797341 0.1859681 1 6.50(12)
C7 C 4 0.7359961 -0.4991291 0.1395918 1 6.50(12)
H7 H 4 0.7758448 -0.4634639 0.2053462 1 6.50(12)
C8 C 4 0.6845177 -0.4228447 0.05489354 1 6.50(12)
H8 H 4 0.6891833 -0.3350427 0.06276068 1 6.50(12)
C9 C 4 0.6262127 -0.4750284 -0.04131555 1 6.50(12)
N2 N 4 0.5747343 -0.398744 -0.1260138 1 6.50(12)
H2N H 4 0.5793999 -0.310942 -0.1181466 1 6.50(12)
C10 C 4 0.4627288 -0.3713505 -0.3105771 1 6.50(12)
N1 N 4 0.4066585 -0.4232004 -0.4174739 1 6.50(12)
C11 C 4 0.3551801 -0.346916 -0.5021721 1 6.50(12)
H11 H 4 0.3168586 -0.382353 -0.575231 1 6.50(12)
C12 C 4 0.359772 -0.2187817 -0.4799735 1 6.50(12)
H12 H 4 0.3245889 -0.1666449 -0.5378608 1 6.50(12)
C13 C 4 0.4158424 -0.1669318 -0.3730768 1 6.50(12)
H13 H 4 0.4189807 -0.07935802 -0.3579051 1 6.50(12)
C14 C 4 0.4673208 -0.2432162 -0.2883786 1 6.50(12)
H14 H 4 0.5056422 -0.2077792 -0.2153197 1 6.50(12)
B1 B 4 0.1443615 0.5531409 0.3644719 1 7.50(12)
F1 F 4 0.1218397 0.6665918 0.3496171 1 7.50(12)
F2 F 4 0.09455173 0.4761334 0.3192607 1 7.50(12)
F3 F 4 0.1729931 0.5323208 0.5262614 1 7.50(12)
F4 F 4 0.1881322 0.5376272 0.2628125 1 7.50(12)

loop_
_atom_type_symbol
_atom_type_description
_atom_type_scat_source
C C 'International Tables for Crystallography (Vol. IV)'
H H 'International Tables for Crystallography (Vol. IV)'
B B 'International Tables for Crystallography (Vol. IV)'
F F 'International Tables for Crystallography (Vol. IV)'
N N 'International Tables for Crystallography (Vol. IV)'
O O 'International Tables for Crystallography (Vol. IV)'
Pt Pt 'International Tables for Crystallography (Vol. IV)'

loop_
_diffrn_radiation_type
_diffrn_radiation_wavelength
CuK\a~1~ 1.54056
CuK\a~2~ 1.54439
